data_2009322
loop_
_publ_author_name
'Wang, Yaorong'
'Yao, Yingming'
'Shen, Qi'
'Yu, Kaibei'

_publ_section_title Bis(\h^5^-methylcyclopentadienyl)(piperidine-<i>N</i>)(piperidinido-<i>N</i>)ytterbium
_journal_issue 12
_journal_name_full 'Acta Crystallographica Section C'
_journal_page_first IUC9900159
_journal_paper_doi 10.1107/S0108270199098376
_journal_volume 55
_journal_year 1999
_chemical_formula_iupac '[Yb (C6 H7)2 (C5 H10 N) (C5 H11 N)]'
_chemical_formula_moiety 'C22 H35 N2 Yb'
_chemical_formula_sum 'C22 H35 N2 Yb'
_chemical_formula_weight 500.56
_chemical_name_systematic
;
Bis(methylcyclopentadienyl)(piperidino-N)ytterbium piperidinate
;
_space_group_IT_number 19
_symmetry_cell_setting orthorhombic
_symmetry_space_group_name_Hall 'P 2ac 2ab'
_symmetry_space_group_name_H-M 'P 21 21 21'
_audit_creation_method SHELXL-97
_cell_angle_alpha 90.00
_cell_angle_beta 90.00
_cell_angle_gamma 90.00
_cell_formula_units_Z 4
_cell_length_a 9.1390(10)
_cell_length_b 13.522(2)
_cell_length_c 17.737(2)
_cell_measurement_reflns_used 29
_cell_measurement_temperature 296(2)
_cell_measurement_theta_max 18.19
_cell_measurement_theta_min 2.91
_cell_volume 2191.9(5)
_computing_cell_refinement XSCANS
_computing_data_collection XSCANS
_computing_data_reduction 'SHELXTL (Sheldrick, 1995)'
_computing_molecular_graphics SHELXTL
_computing_publication_material SHELXTL
_computing_structure_refinement 'SHELXL97 (Sheldrick, 1997)'
_computing_structure_solution 'SHELXS97 (Sheldrick, 1990)'
_diffrn_ambient_temperature 296(2)
_diffrn_measured_fraction_theta_full 1.000
_diffrn_measured_fraction_theta_max 1.000
_diffrn_measurement_device_type 'P4 Siemens'
_diffrn_measurement_method \w
_diffrn_radiation_monochromator graphite
_diffrn_radiation_source 'normal-focus sealed tube'
_diffrn_radiation_type MoK\a
_diffrn_radiation_wavelength 0.71073
_diffrn_reflns_av_R_equivalents 0.020
_diffrn_reflns_av_sigmaI/netI 0.0262
_diffrn_reflns_limit_h_max 11
_diffrn_reflns_limit_h_min -1
_diffrn_reflns_limit_k_max 17
_diffrn_reflns_limit_k_min -1
_diffrn_reflns_limit_l_max 22
_diffrn_reflns_limit_l_min -1
_diffrn_reflns_number 3646
_diffrn_reflns_theta_full 27.00
_diffrn_reflns_theta_max 27.00
_diffrn_reflns_theta_min 1.89
_diffrn_standards_decay_% 2.31
_diffrn_standards_interval_count 97
_diffrn_standards_number 3
_exptl_absorpt_coefficient_mu 4.273
_exptl_absorpt_correction_T_max 0.652
_exptl_absorpt_correction_T_min 0.352
_exptl_absorpt_correction_type 'empirical \y scans'
_exptl_absorpt_process_details '(SHELXTL; Sheldrick, 1995)'
_exptl_crystal_colour 'dark red'
_exptl_crystal_density_diffrn 1.517
_exptl_crystal_density_method 'not measured'
_exptl_crystal_description irregular
_exptl_crystal_F_000 1004
_exptl_crystal_size_max 0.28
_exptl_crystal_size_mid 0.16
_exptl_crystal_size_min 0.10
_refine_diff_density_max 0.558
_refine_diff_density_min -0.699
_refine_ls_abs_structure_details -0.031(17)
_refine_ls_abs_structure_Flack 'Flack (1983), 572 Friedel pairs'
_refine_ls_extinction_coef 0.0066(3)
_refine_ls_extinction_method SHELXL
_refine_ls_goodness_of_fit_ref 0.960
_refine_ls_hydrogen_treatment constr
_refine_ls_matrix_type full
_refine_ls_number_parameters 229
_refine_ls_number_reflns 3293
_refine_ls_number_restraints 0
_refine_ls_restrained_S_all 0.960
_refine_ls_R_factor_all 0.029
_refine_ls_R_factor_gt 0.024
_refine_ls_shift/su_max 0.001
_refine_ls_shift/su_mean 0.000
_refine_ls_structure_factor_coef Fsqd
_refine_ls_weighting_details 'calc w = 1/[\s^2^(Fo^2^)+(0.0348P)^2^] where P = (Fo^2^+2Fc^2^)/3'
_refine_ls_weighting_scheme calc
_refine_ls_wR_factor_ref 0.055
_reflns_number_gt 2962
_reflns_number_total 3293
_reflns_threshold_expression I>2\s(I)
_cod_data_source_file qb0132.cif
_cod_data_source_block global
_cod_database_code 2009322

loop_
_symmetry_equiv_pos_as_xyz
'x, y, z'
'-x+1/2, -y, z+1/2'
'-x, y+1/2, -z+1/2'
'x+1/2, -y+1/2, -z'

loop_
_atom_site_label
_atom_site_fract_x
_atom_site_fract_y
_atom_site_fract_z
_atom_site_U_iso_or_equiv
_atom_site_adp_type
_atom_site_calc_flag
_atom_site_refinement_flags
_atom_site_occupancy
_atom_site_disorder_assembly
_atom_site_disorder_group
_atom_site_type_symbol
Yb 0.36275(3) 0.047656(16) 0.080059(11) 0.04552(9) Uani d . 1 . . Yb
N1 0.2326(5) 0.1836(3) 0.1415(2) 0.0506(11) Uani d . 1 . . N
H1N 0.1818 0.2134 0.1038 0.061 Uiso calc R 1 . . H
N2 0.1610(6) -0.0261(3) 0.0505(2) 0.0557(12) Uani d . 1 . . N
C1 0.5854(7) 0.0853(5) -0.0104(3) 0.0634(16) Uani d . 1 . . C
H1 0.6726 0.0534 0.0014 0.076 Uiso calc R 1 . . H
C2 0.5428(7) 0.1782(5) 0.0169(3) 0.0560(15) Uani d . 1 . . C
H2 0.5953 0.2182 0.0498 0.067 Uiso calc R 1 . . H
C3 0.4062(7) 0.1991(4) -0.0150(3) 0.0574(15) Uani d . 1 . . C
H3 0.3512 0.2561 -0.0076 0.069 Uiso calc R 1 . . H
C4 0.3671(8) 0.1174(5) -0.0607(3) 0.0632(16) Uani d . 1 . . C
H4 0.2809 0.1115 -0.0882 0.076 Uiso calc R 1 . . H
C5 0.4775(7) 0.0482(5) -0.0577(3) 0.0620(15) Uani d . 1 . . C
C6 0.4836(11) -0.0470(6) -0.1015(4) 0.109(3) Uani d . 1 . . C
H6A 0.3869 -0.0741 -0.1058 0.131 Uiso calc R 1 . . H
H6B 0.5458 -0.0932 -0.0758 0.131 Uiso calc R 1 . . H
H6C 0.5222 -0.0343 -0.1510 0.131 Uiso calc R 1 . . H
C7 0.5789(9) -0.0594(6) 0.1337(4) 0.082(2) Uani d . 1 . . C
H7 0.6531 -0.0750 0.0999 0.098 Uiso calc R 1 . . H
C8 0.4518(11) -0.1136(6) 0.1467(4) 0.090(3) Uani d . 1 . . C
H8 0.4265 -0.1724 0.1228 0.108 Uiso calc R 1 . . H
C9 0.3689(10) -0.0653(5) 0.2012(3) 0.080(2) Uani d . 1 . . C
H9 0.2788 -0.0853 0.2203 0.096 Uiso calc R 1 . . H
C10 0.4473(9) 0.0190(5) 0.2216(3) 0.071(2) Uani d . 1 . . C
H10 0.4174 0.0651 0.2573 0.086 Uiso calc R 1 . . H
C11 0.5740(9) 0.0238(5) 0.1816(4) 0.0726(19) Uani d . 1 . . C
C12 0.6933(11) 0.0968(8) 0.1921(6) 0.126(4) Uani d . 1 . . C
H12A 0.6521 0.1617 0.1975 0.152 Uiso calc R 1 . . H
H12B 0.7569 0.0955 0.1491 0.152 Uiso calc R 1 . . H
H12C 0.7481 0.0804 0.2366 0.152 Uiso calc R 1 . . H
C13 0.1193(8) 0.1526(5) 0.1965(3) 0.0661(17) Uani d . 1 . . C
H13A 0.1667 0.1211 0.2392 0.079 Uiso calc R 1 . . H
H13B 0.0559 0.1040 0.1730 0.079 Uiso calc R 1 . . H
C14 0.0277(8) 0.2375(6) 0.2245(3) 0.0744(19) Uani d . 1 . . C
H14A -0.0392 0.2138 0.2629 0.089 Uiso calc R 1 . . H
H14B -0.0300 0.2636 0.1831 0.089 Uiso calc R 1 . . H
C15 0.1224(9) 0.3192(5) 0.2571(3) 0.079(2) Uani d . 1 . . C
H15A 0.0612 0.3753 0.2702 0.095 Uiso calc R 1 . . H
H15B 0.1694 0.2958 0.3027 0.095 Uiso calc R 1 . . H
C16 0.2382(8) 0.3518(5) 0.2010(3) 0.0673(17) Uani d . 1 . . C
H16A 0.1918 0.3838 0.1583 0.081 Uiso calc R 1 . . H
H16B 0.3035 0.3991 0.2246 0.081 Uiso calc R 1 . . H
C17 0.3242(7) 0.2635(4) 0.1743(3) 0.0582(16) Uani d . 1 . . C
H17A 0.3942 0.2851 0.1367 0.070 Uiso calc R 1 . . H
H17B 0.3789 0.2368 0.2165 0.070 Uiso calc R 1 . . H
C18 0.0489(7) 0.0297(5) 0.0136(3) 0.0672(17) Uani d . 1 . . C
H18A 0.0832 0.0970 0.0066 0.081 Uiso calc R 1 . . H
H18B -0.0365 0.0322 0.0460 0.081 Uiso calc R 1 . . H
C19 0.0042(9) -0.0120(5) -0.0624(4) 0.077(2) Uani d . 1 . . C
H19A -0.0739 0.0279 -0.0835 0.093 Uiso calc R 1 . . H
H19B 0.0868 -0.0094 -0.0967 0.093 Uiso calc R 1 . . H
C20 -0.0471(10) -0.1176(6) -0.0546(4) 0.097(3) Uani d . 1 . . C
H20A -0.0637 -0.1461 -0.1040 0.116 Uiso calc R 1 . . H
H20B -0.1384 -0.1197 -0.0267 0.116 Uiso calc R 1 . . H
C21 0.0731(12) -0.1777(5) -0.0118(5) 0.105(3) Uani d . 1 . . C
H21A 0.0378 -0.2440 -0.0017 0.126 Uiso calc R 1 . . H
H21B 0.1601 -0.1828 -0.0429 0.126 Uiso calc R 1 . . H
C22 0.1098(10) -0.1275(5) 0.0605(4) 0.096(3) Uani d . 1 . . C
H22A 0.0237 -0.1269 0.0925 0.115 Uiso calc R 1 . . H
H22B 0.1850 -0.1652 0.0862 0.115 Uiso calc R 1 . . H

loop_
_atom_site_aniso_label
_atom_site_aniso_U_11
_atom_site_aniso_U_22
_atom_site_aniso_U_33
_atom_site_aniso_U_12
_atom_site_aniso_U_13
_atom_site_aniso_U_23
Yb 0.06002(14) 0.04026(11) 0.03629(10) -0.00050(13) -0.00320(11) 0.00133(10)
N1 0.068(3) 0.044(2) 0.040(2) -0.002(3) -0.002(2) -0.0004(19)
N2 0.069(3) 0.052(3) 0.047(2) -0.016(3) -0.001(2) 0.001(2)
C1 0.055(3) 0.074(4) 0.062(3) 0.010(3) 0.011(3) 0.004(3)
C2 0.053(4) 0.060(4) 0.054(3) -0.014(3) 0.008(3) 0.003(3)
C3 0.057(4) 0.054(3) 0.061(3) -0.006(3) 0.010(3) 0.016(3)
C4 0.070(4) 0.080(4) 0.040(2) -0.018(4) -0.001(3) 0.012(3)
C5 0.072(4) 0.060(3) 0.054(3) -0.004(4) 0.018(3) -0.006(3)
C6 0.155(8) 0.089(5) 0.082(4) -0.015(7) 0.033(5) -0.033(5)
C7 0.091(5) 0.085(5) 0.070(4) 0.031(5) -0.020(4) 0.012(4)
C8 0.146(8) 0.054(4) 0.071(4) 0.022(5) -0.021(5) 0.007(4)
C9 0.123(6) 0.061(4) 0.056(3) -0.002(5) -0.015(4) 0.018(3)
C10 0.108(6) 0.062(4) 0.043(3) 0.003(4) -0.017(3) 0.006(3)
C11 0.081(5) 0.066(4) 0.071(4) 0.012(4) -0.031(4) 0.013(4)
C12 0.117(7) 0.129(8) 0.134(7) -0.021(7) -0.054(6) 0.046(7)
C13 0.083(5) 0.064(4) 0.051(3) -0.007(4) 0.017(3) -0.003(3)
C14 0.082(5) 0.085(5) 0.056(3) 0.005(4) 0.012(3) 0.001(4)
C15 0.103(5) 0.078(4) 0.056(3) 0.014(5) 0.009(4) -0.020(3)
C16 0.087(5) 0.059(4) 0.056(3) 0.003(4) -0.005(3) -0.011(3)
C17 0.071(4) 0.050(3) 0.054(3) 0.000(3) -0.004(3) -0.007(3)
C18 0.066(4) 0.063(4) 0.073(4) -0.005(4) 0.001(3) -0.018(3)
C19 0.085(5) 0.066(4) 0.081(4) -0.013(4) -0.025(4) 0.006(4)
C20 0.127(7) 0.080(5) 0.084(5) -0.038(5) -0.023(5) -0.013(4)
C21 0.156(9) 0.051(4) 0.108(6) -0.032(5) -0.040(6) -0.006(4)
C22 0.125(7) 0.079(5) 0.083(5) -0.049(5) -0.030(5) 0.029(4)

loop_
_atom_type_symbol
_atom_type_description
_atom_type_scat_dispersion_real
_atom_type_scat_dispersion_imag
_atom_type_scat_source
C C 0.0033 0.0016 'International Tables Vol C Tables 4.2.6.8 and 6.1.1.4'
H H 0.0000 0.0000 'International Tables Vol C Tables 4.2.6.8 and 6.1.1.4'
N N 0.0061 0.0033 'International Tables Vol C Tables 4.2.6.8 and 6.1.1.4'
Yb Yb -0.3850 5.5486 'International Tables Vol C Tables 4.2.6.8 and 6.1.1.4'

loop_
_geom_angle_atom_site_label_1
_geom_angle_atom_site_label_2
_geom_angle_atom_site_label_3
_geom_angle
_geom_angle_publ_flag
N2 Yb N1 92.29(16) yes
N2 Yb Cp1(centroid) 112.6 yes
N2 Yb Cp2(centroid) 110.4 yes
N1 Yb Cp1(centroid) 103.2 yes
N1 Yb Cp2(centroid) 106.1 yes
Cp1(centroid) Yb Cp2(centroid) 126.0 yes
N2 Yb C8 89.4(3) no
N1 Yb C8 125.3(2) no
N2 Yb C7 118.4(2) ?
N1 Yb C7 128.2(2) no
C8 Yb C7 30.8(2) no
N2 Yb C9 87.0(2) no
N1 Yb C9 94.71(19) no
C8 Yb C9 30.8(2) no
C7 Yb C9 50.9(3) no
N2 Yb C1 126.81(19) no
N1 Yb C1 120.05(18) no
C8 Yb C1 101.3(3) no
C7 Yb C1 75.3(2) no
C9 Yb C1 126.2(3) no
N2 Yb C10 114.2(2) no
N1 Yb C10 80.18(19) no
C8 Yb C10 50.2(2) no
C7 Yb C10 50.1(2) no
C9 Yb C10 30.54(19) no
C1 Yb C10 112.2(2) no
N2 Yb C11 136.7(2) no
N1 Yb C11 98.19(19) no
C8 Yb C11 50.6(2) no
C7 Yb C11 30.9(2) no
C9 Yb C11 50.4(2) no
C1 Yb C11 82.9(2) no
C10 Yb C11 29.6(2) no
N2 Yb C5 96.60(19) no
N1 Yb C5 126.84(18) no
C8 Yb C5 107.2(2) no
C7 Yb C5 92.2(2) no
C9 Yb C5 137.9(2) no
C1 Yb C5 30.38(19) no
C10 Yb C5 139.0(2) no
C11 Yb C5 109.7(2) no
N2 Yb C2 137.04(17) no
N1 Yb C2 89.44(17) no
C8 Yb C2 123.5(3) no
C7 Yb C2 93.0(3) no
C9 Yb C2 135.6(2) no
C1 Yb C2 30.63(18) no
C10 Yb C2 108.4(2) no
C11 Yb C2 85.2(2) no
C5 Yb C2 50.7(2) no
N2 Yb C4 87.08(19) no
N1 Yb C4 99.12(18) no
C8 Yb C4 135.6(2) no
C7 Yb C4 121.5(2) no
C9 Yb C4 165.2(2) no
C1 Yb C4 49.6(2) no
C10 Yb C4 158.7(2) no
C11 Yb C4 131.7(2) no
C5 Yb C4 30.0(2) no
C2 Yb C4 50.39(19) no
N2 Yb C3 109.04(18) no
N1 Yb C3 77.21(17) no
C8 Yb C3 151.2(3) no
C7 Yb C3 122.5(2) no
C9 Yb C3 162.1(2) no
C1 Yb C3 49.97(19) no
C10 Yb C3 131.5(2) no
C11 Yb C3 114.3(2) no
C5 Yb C3 50.3(2) no
C2 Yb C3 30.38(17) no
C4 Yb C3 30.66(18) no
C13 N1 C17 110.0(4) no
C13 N1 Yb 114.9(3) no
C17 N1 Yb 116.6(3) no
C18 N2 C22 108.8(6) no
C18 N2 Yb 118.6(4) no
C22 N2 Yb 132.7(5) no
C5 C1 C2 109.6(6) no
C5 C1 Yb 75.6(3) no
C2 C1 Yb 75.5(3) no
C3 C2 C1 106.8(6) no
C3 C2 Yb 75.7(3) no
C1 C2 Yb 73.9(3) no
C2 C3 C4 107.4(6) no
C2 C3 Yb 73.9(3) no
C4 C3 Yb 74.2(3) no
C5 C4 C3 108.9(6) no
C5 C4 Yb 74.6(3) no
C3 C4 Yb 75.2(3) no
C4 C5 C1 107.3(6) no
C4 C5 C6 126.1(6) no
C1 C5 C6 126.5(7) no
C4 C5 Yb 75.4(3) no
C1 C5 Yb 74.1(3) no
C6 C5 Yb 119.2(4) no
C8 C7 C11 107.1(7) no
C8 C7 Yb 73.9(4) no
C11 C7 Yb 75.8(4) no
C9 C8 C7 108.7(7) no
C9 C8 Yb 75.7(4) no
C7 C8 Yb 75.3(4) no
C8 C9 C10 106.5(8) no
C8 C9 Yb 73.6(4) no
C10 C9 Yb 75.5(3) no
C11 C10 C9 109.9(7) no
C11 C10 Yb 75.3(3) no
C9 C10 Yb 74.0(3) no
C10 C11 C7 107.7(7) no
C10 C11 C12 126.3(8) no
C7 C11 C12 125.7(9) no
C10 C11 Yb 75.0(4) no
C7 C11 Yb 73.3(4) no
C12 C11 Yb 122.5(5) no
N1 C13 C14 112.9(5) no
C13 C14 C15 111.4(6) no
C16 C15 C14 111.0(5) no
C17 C16 C15 109.9(5) no
N1 C17 C16 113.9(5) no
N2 C18 C19 113.8(5) no
N2 C18 Yb 37.6(3) no
C19 C18 Yb 127.9(5) no
C20 C19 C18 110.7(6) no
C19 C20 C21 108.6(6) no
C22 C21 C20 109.8(7) no
N2 C22 C21 113.3(5) no

loop_
_geom_bond_atom_site_label_1
_geom_bond_atom_site_label_2
_geom_bond_site_symmetry_2
_geom_bond_distance
_geom_bond_publ_flag
Yb N2 . 2.161(5) yes
Yb N1 . 2.446(4) yes
Yb C1 . 2.641(6) yes
Yb C2 . 2.661(6) yes
Yb C3 . 2.682(5) yes
Yb C4 . 2.669(5) yes
Yb C5 . 2.660(5) yes
Yb Cp1(centroid) . 2.383 yes
Yb C7 . 2.627(7) yes
Yb C8 . 2.610(7) yes
Yb C9 . 2.637(5) yes
Yb C10 . 2.655(5) yes
Yb C11 . 2.660(6) yes
Yb Cp2(centroid) . 2.358 yes
N1 C13 . 1.483(7) no
N1 C17 . 1.485(7) no
N2 C18 . 1.431(8) no
N2 C22 . 1.459(7) no
C1 C5 . 1.389(9) no
C1 C2 . 1.400(9) no
C2 C3 . 1.400(8) no
C3 C4 . 1.415(8) no
C4 C5 . 1.378(9) no
C5 C6 . 1.504(9) no
C7 C8 . 1.392(11) no
C7 C11 . 1.409(10) no
C8 C9 . 1.392(10) no
C9 C10 . 1.394(9) no
C10 C11 . 1.359(10) no
C11 C12 . 1.483(11) no
C13 C14 . 1.505(9) no
C14 C15 . 1.518(9) no
C15 C16 . 1.518(9) no
C16 C17 . 1.506(8) no
C18 C19 . 1.517(8) no
C19 C20 . 1.508(10) no
C20 C21 . 1.563(11) no
C21 C22 . 1.489(9) no

loop_
_geom_torsion_atom_site_label_1
_geom_torsion_atom_site_label_2
_geom_torsion_atom_site_label_3
_geom_torsion_atom_site_label_4
_geom_torsion
_geom_torsion_publ_flag
N2 Yb N1 C13 49.9(4) no
C8 Yb N1 C13 -41.0(5) no
C7 Yb N1 C13 -79.6(5) no
C9 Yb N1 C13 -37.3(4) no
C1 Yb N1 C13 -174.4(4) no
C10 Yb N1 C13 -64.3(4) no
C11 Yb N1 C13 -87.9(4) no
C5 Yb N1 C13 149.9(4) no
C2 Yb N1 C13 -173.0(4) no
C4 Yb N1 C13 137.3(4) no
C3 Yb N1 C13 158.9(4) no
N2 Yb N1 C17 -179.3(4) no
C8 Yb N1 C17 89.7(4) no
C7 Yb N1 C17 51.1(5) no
C9 Yb N1 C17 93.4(4) no
C1 Yb N1 C17 -43.6(4) no
C10 Yb N1 C17 66.5(4) no
C11 Yb N1 C17 42.8(4) no
C5 Yb N1 C17 -79.3(4) no
C2 Yb N1 C17 -42.3(4) no
C4 Yb N1 C17 -91.9(4) no
C3 Yb N1 C17 -70.3(4) no
N1 Yb N2 C18 50.4(4) no
C8 Yb N2 C18 175.7(4) no
C7 Yb N2 C18 -173.2(4) no
C9 Yb N2 C18 145.0(4) no
C1 Yb N2 C18 -80.6(5) no
C10 Yb N2 C18 130.6(4) no
C11 Yb N2 C18 154.9(4) no
C5 Yb N2 C18 -77.1(4) no
C2 Yb N2 C18 -41.3(5) no
C4 Yb N2 C18 -48.6(4) no
C3 Yb N2 C18 -26.9(4) no
N1 Yb N2 C22 -129.6(6) no
C8 Yb N2 C22 -4.3(6) no
C7 Yb N2 C22 6.8(6) no
C9 Yb N2 C22 -35.0(6) no
C1 Yb N2 C22 99.4(6) no
C10 Yb N2 C22 -49.4(6) no
C11 Yb N2 C22 -25.2(7) no
C5 Yb N2 C22 102.9(6) no
C2 Yb N2 C22 138.7(5) no
C4 Yb N2 C22 131.3(6) no
C3 Yb N2 C22 153.1(6) no
N2 Yb C1 C5 6.9(5) no
N1 Yb C1 C5 -112.5(4) no
C8 Yb C1 C5 104.7(4) no
C7 Yb C1 C5 121.6(5) no
C9 Yb C1 C5 124.8(4) no
C10 Yb C1 C5 156.1(4) no
C11 Yb C1 C5 152.1(4) no
C2 Yb C1 C5 -115.2(6) no
C4 Yb C1 C5 -37.1(4) no
C3 Yb C1 C5 -77.6(4) no
N2 Yb C1 C2 122.0(4) no
N1 Yb C1 C2 2.6(5) no
C8 Yb C1 C2 -140.1(4) no
C7 Yb C1 C2 -123.3(4) no
C9 Yb C1 C2 -120.1(4) no
C10 Yb C1 C2 -88.7(4) no
C11 Yb C1 C2 -92.7(4) no
C5 Yb C1 C2 115.2(6) no
C4 Yb C1 C2 78.1(4) no
C3 Yb C1 C2 37.6(3) no
C5 C1 C2 C3 -0.6(6) no
Yb C1 C2 C3 -69.1(4) no
C5 C1 C2 Yb 68.5(4) no
N2 Yb C2 C3 27.7(5) no
N1 Yb C2 C3 -65.1(4) no
C8 Yb C2 C3 161.6(4) no
C7 Yb C2 C3 166.7(4) no
C9 Yb C2 C3 -161.3(4) no
C1 Yb C2 C3 112.6(5) no
C10 Yb C2 C3 -144.6(4) no
C11 Yb C2 C3 -163.4(4) no
C5 Yb C2 C3 76.4(4) no
C4 Yb C2 C3 37.2(4) no
N2 Yb C2 C1 -85.0(5) no
N1 Yb C2 C1 -177.7(4) no
C8 Yb C2 C1 49.0(5) no
C7 Yb C2 C1 54.1(4) no
C9 Yb C2 C1 86.1(5) no
C10 Yb C2 C1 102.8(4) no
C11 Yb C2 C1 84.0(4) no
C5 Yb C2 C1 -36.2(4) no
C4 Yb C2 C1 -75.4(4) no
C3 Yb C2 C1 -112.6(5) no
C1 C2 C3 C4 0.7(6) no
Yb C2 C3 C4 -67.2(4) no
C1 C2 C3 Yb 67.9(4) no
N2 Yb C3 C2 -160.4(4) no
N1 Yb C3 C2 111.6(4) no
C8 Yb C3 C2 -33.2(6) no
C7 Yb C3 C2 -15.8(5) no
C9 Yb C3 C2 46.9(9) no
C1 Yb C3 C2 -37.9(4) no
C10 Yb C3 C2 47.3(5) no
C11 Yb C3 C2 18.2(4) no
C5 Yb C3 C2 -77.8(4) no
C4 Yb C3 C2 -113.9(6) no
N2 Yb C3 C4 -46.6(4) no
N1 Yb C3 C4 -134.5(4) no
C8 Yb C3 C4 80.7(6) no
C7 Yb C3 C4 98.1(4) no
C9 Yb C3 C4 160.8(8) no
C1 Yb C3 C4 76.0(4) no
C10 Yb C3 C4 161.2(4) no
C11 Yb C3 C4 132.1(4) no
C5 Yb C3 C4 36.1(4) no
C2 Yb C3 C4 113.9(6) no
C2 C3 C4 C5 -0.6(6) no
Yb C3 C4 C5 -67.6(4) no
C2 C3 C4 Yb 67.0(4) no
N2 Yb C4 C5 -108.6(4) no
N1 Yb C4 C5 159.6(4) no
C8 Yb C4 C5 -22.4(6) no
C7 Yb C4 C5 13.2(5) no
C9 Yb C4 C5 -41.8(12) no
C1 Yb C4 C5 37.6(4) no
C10 Yb C4 C5 73.2(7) no
C11 Yb C4 C5 49.9(5) no
C2 Yb C4 C5 77.9(4) no
C3 Yb C4 C5 114.8(6) no
N2 Yb C4 C3 136.6(4) no
N1 Yb C4 C3 44.7(4) no
C8 Yb C4 C3 -137.2(5) no
C7 Yb C4 C3 -101.6(5) no
C9 Yb C4 C3 -156.6(9) no
C1 Yb C4 C3 -77.2(4) no
C10 Yb C4 C3 -41.6(8) no
C11 Yb C4 C3 -64.9(5) no
C5 Yb C4 C3 -114.8(6) no
C2 Yb C4 C3 -36.9(4) no
C3 C4 C5 C1 0.2(6) no
Yb C4 C5 C1 -67.8(4) no
C3 C4 C5 C6 -176.3(6) no
Yb C4 C5 C6 115.7(6) no
C3 C4 C5 Yb 68.0(4) no
C2 C1 C5 C4 0.2(7) no
Yb C1 C5 C4 68.7(4) no
C2 C1 C5 C6 176.8(6) no
Yb C1 C5 C6 -114.8(6) no
C2 C1 C5 Yb -68.5(4) no
N2 Yb C5 C4 72.3(4) no
N1 Yb C5 C4 -25.5(5) no
C8 Yb C5 C4 163.8(4) no
C7 Yb C5 C4 -168.8(4) no
C9 Yb C5 C4 165.2(4) no
C1 Yb C5 C4 -113.2(6) no
C10 Yb C5 C4 -148.0(4) no
C11 Yb C5 C4 -142.7(4) no
C2 Yb C5 C4 -76.6(4) no
C3 Yb C5 C4 -37.0(4) no
N2 Yb C5 C1 -174.5(4) no
N1 Yb C5 C1 87.7(4) no
C8 Yb C5 C1 -83.0(5) no
C7 Yb C5 C1 -55.6(5) no
C9 Yb C5 C1 -81.6(5) no
C10 Yb C5 C1 -34.8(6) no
C11 Yb C5 C1 -29.5(5) no
C2 Yb C5 C1 36.6(4) no
C4 Yb C5 C1 113.2(6) no
C3 Yb C5 C1 76.2(4) no
N2 Yb C5 C6 -51.1(6) no
N1 Yb C5 C6 -149.0(6) no
C8 Yb C5 C6 40.3(7) no
C7 Yb C5 C6 67.7(6) no
C9 Yb C5 C6 41.8(7) no
C1 Yb C5 C6 123.3(8) no
C10 Yb C5 C6 88.5(7) no
C11 Yb C5 C6 93.8(6) no
C2 Yb C5 C6 159.9(7) no
C4 Yb C5 C6 -123.5(7) no
C3 Yb C5 C6 -160.4(7) no
N2 Yb C7 C8 -22.1(5) no
N1 Yb C7 C8 96.7(5) no
C9 Yb C7 C8 36.9(4) no
C1 Yb C7 C8 -146.4(5) no
C10 Yb C7 C8 76.8(5) no
C11 Yb C7 C8 112.9(7) no
C5 Yb C7 C8 -120.8(5) no
C2 Yb C7 C8 -171.6(5) no
C4 Yb C7 C8 -127.4(4) no
C3 Yb C7 C8 -163.7(4) no
N2 Yb C7 C11 -135.0(5) no
N1 Yb C7 C11 -16.2(6) no
C8 Yb C7 C11 -112.9(7) no
C9 Yb C7 C11 -75.9(5) no
C1 Yb C7 C11 100.7(5) no
C10 Yb C7 C11 -36.0(4) no
C5 Yb C7 C11 126.3(5) no
C2 Yb C7 C11 75.5(5) no
C4 Yb C7 C11 119.7(5) no
C3 Yb C7 C11 83.4(5) no
C11 C7 C8 C9 0.2(7) no
Yb C7 C8 C9 -68.9(5) no
C11 C7 C8 Yb 69.2(4) no
N2 Yb C8 C9 -85.2(5) no
N1 Yb C8 C9 7.3(6) no
C7 Yb C8 C9 114.2(7) no
C1 Yb C8 C9 147.3(5) no
C10 Yb C8 C9 37.7(5) no
C11 Yb C8 C9 76.5(5) no
C5 Yb C8 C9 178.1(5) no
C2 Yb C8 C9 124.2(5) no
C4 Yb C8 C9 -170.4(5) no
C3 Yb C8 C9 143.6(5) no
N2 Yb C8 C7 160.6(5) no
N1 Yb C8 C7 -107.0(5) no
C9 Yb C8 C7 -114.2(7) no
C1 Yb C8 C7 33.1(5) no
C10 Yb C8 C7 -76.5(5) no
C11 Yb C8 C7 -37.8(4) no
C5 Yb C8 C7 63.9(5) no
C2 Yb C8 C7 10.0(6) no
C4 Yb C8 C7 75.4(6) no
C3 Yb C8 C7 29.4(7) no
C7 C8 C9 C10 -0.2(7) no
Yb C8 C9 C10 -68.9(4) no
C7 C8 C9 Yb 68.7(5) no
N2 Yb C9 C8 93.9(5) no
N1 Yb C9 C8 -174.1(5) no
C7 Yb C9 C8 -37.0(5) no
C1 Yb C9 C8 -41.0(6) no
C10 Yb C9 C8 -112.5(8) no
C11 Yb C9 C8 -77.3(6) no
C5 Yb C9 C8 -2.7(7) no
C2 Yb C9 C8 -80.0(6) no
C4 Yb C9 C8 27.1(13) no
C3 Yb C9 C8 -111.9(8) no
N2 Yb C9 C10 -153.6(5) no
N1 Yb C9 C10 -61.6(5) no
C8 Yb C9 C10 112.5(8) no
C7 Yb C9 C10 75.5(5) no
C1 Yb C9 C10 71.5(5) no
C11 Yb C9 C10 35.2(4) no
C5 Yb C9 C10 109.8(5) no
C2 Yb C9 C10 32.5(6) no
C4 Yb C9 C10 139.6(9) no
C3 Yb C9 C10 0.6(11) no
C8 C9 C10 C11 0.1(7) no
Yb C9 C10 C11 -67.4(4) no
C8 C9 C10 Yb 67.5(4) no
N2 Yb C10 C11 145.3(4) no
N1 Yb C10 C11 -126.6(4) no
C8 Yb C10 C11 78.2(5) no
C7 Yb C10 C11 37.7(4) no
C9 Yb C10 C11 116.2(7) no
C1 Yb C10 C11 -8.0(5) no
C5 Yb C10 C11 10.1(6) no
C2 Yb C10 C11 -40.5(5) no
C4 Yb C10 C11 -36.6(8) no
C3 Yb C10 C11 -63.5(5) no
N2 Yb C10 C9 29.1(5) no
N1 Yb C10 C9 117.2(5) no
C8 Yb C10 C9 -38.0(5) no
C7 Yb C10 C9 -78.5(5) no
C1 Yb C10 C9 -124.2(5) no
C11 Yb C10 C9 -116.2(7) no
C5 Yb C10 C9 -106.1(6) no
C2 Yb C10 C9 -156.7(5) no
C4 Yb C10 C9 -152.8(6) no
C3 Yb C10 C9 -179.7(5) no
C9 C10 C11 C7 0.0(7) no
Yb C10 C11 C7 -66.5(4) no
C9 C10 C11 C12 -173.8(6) no
Yb C10 C11 C12 119.6(7) no
C9 C10 C11 Yb 66.5(4) no
C8 C7 C11 C10 -0.1(7) no
Yb C7 C11 C10 67.7(4) no
C8 C7 C11 C12 173.7(6) no
Yb C7 C11 C12 -118.4(6) no
C8 C7 C11 Yb -67.8(5) no
N2 Yb C11 C10 -49.1(6) no
N1 Yb C11 C10 53.1(4) no
C8 Yb C11 C10 -76.5(5) no
C7 Yb C11 C10 -114.2(7) no
C9 Yb C11 C10 -36.3(4) no
C1 Yb C11 C10 172.5(5) no
C5 Yb C11 C10 -173.0(4) no
C2 Yb C11 C10 141.8(4) no
C4 Yb C11 C10 163.1(4) no
C3 Yb C11 C10 132.7(4) no
N2 Yb C11 C7 65.0(6) no
N1 Yb C11 C7 167.2(5) no
C8 Yb C11 C7 37.7(4) no
C9 Yb C11 C7 77.9(5) no
C1 Yb C11 C7 -73.3(5) no
C10 Yb C11 C7 114.2(7) no
C5 Yb C11 C7 -58.8(5) no
C2 Yb C11 C7 -104.0(5) no
C4 Yb C11 C7 -82.7(5) no
C3 Yb C11 C7 -113.2(5) no
N2 Yb C11 C12 -172.9(7) no
N1 Yb C11 C12 -70.7(8) no
C8 Yb C11 C12 159.7(9) no
C7 Yb C11 C12 122.1(10) no
C9 Yb C11 C12 -160.1(9) no
C1 Yb C11 C12 48.7(7) no
C10 Yb C11 C12 -123.8(9) no
C5 Yb C11 C12 63.3(8) no
C2 Yb C11 C12 18.0(7) no
C4 Yb C11 C12 39.3(8) no
C3 Yb C11 C12 8.9(8) no
C17 N1 C13 C14 54.4(7) no
Yb N1 C13 C14 -171.7(4) no
N1 C13 C14 C15 -54.7(7) no
C13 C14 C15 C16 53.8(7) no
C14 C15 C16 C17 -53.5(7) no
C13 N1 C17 C16 -55.6(6) no
Yb N1 C17 C16 171.4(4) no
C15 C16 C17 N1 55.6(7) no
C22 N2 C18 C19 -58.1(7) no
Yb N2 C18 C19 121.9(5) no
C22 N2 C18 Yb -180.0(6) no
N1 Yb C18 N2 -127.9(4) no
C8 Yb C18 N2 -4.7(5) no
C7 Yb C18 N2 9.7(6) no
C9 Yb C18 N2 -36.7(4) no
C1 Yb C18 N2 114.6(4) no
C10 Yb C18 N2 -61.4(5) no
C11 Yb C18 N2 -46.7(7) no
C5 Yb C18 N2 104.4(4) no
C2 Yb C18 N2 149.5(4) no
C4 Yb C18 N2 127.9(4) no
C3 Yb C18 N2 154.7(4) no
N2 Yb C18 C19 -80.0(6) no
N1 Yb C18 C19 152.1(6) no
C8 Yb C18 C19 -84.7(6) no
C7 Yb C18 C19 -70.3(6) no
C9 Yb C18 C19 -116.7(5) no
C1 Yb C18 C19 34.6(6) no
C10 Yb C18 C19 -141.4(5) no
C11 Yb C18 C19 -126.7(6) no
C5 Yb C18 C19 24.4(5) no
C2 Yb C18 C19 69.5(6) no
C4 Yb C18 C19 47.9(5) no
C3 Yb C18 C19 74.7(5) no
N2 C18 C19 C20 57.4(8) no
Yb C18 C19 C20 98.4(7) no
C18 C19 C20 C21 -52.5(9) no
C19 C20 C21 C22 53.5(9) no
C18 N2 C22 C21 59.5(9) no
Yb N2 C22 C21 -120.5(7) no
C20 C21 C22 N2 -58.1(10) no
